data_7113757
loop_
_publ_author_name
'Dolomanov, Oleg V.'
'Blake, Alexander J.'
'Champness, Neil R.'
'Schr\"oder, Martin'
'Wilson, Claire'

_publ_section_title
;
 A novel synthetic strategy for hexanuclear supramolecular
 architectures
;
_journal_issue 6
_journal_name_full 'Chemical Communications'
_journal_page_first 682
_journal_paper_doi 10.1039/b300605k
_journal_year 2003
_chemical_formula_sum 'C32 H42 Ag B18 Co N6'
_chemical_formula_weight 872.10
_chemical_name_common
;
bis(6,6'-ethynyl-4-pyridine)2,2'-bipyridyl silver cobaltocarborate
;
_chemical_name_systematic
;
bis(6,6'-ethynyl-4-pyridine)2,2'-bipyridyl silver cobaltocarborate
;
_space_group_IT_number 14
_symmetry_cell_setting monoclinic
_symmetry_space_group_name_Hall '-P 2ybc'
_symmetry_space_group_name_H-M 'P 1 21/c 1'
_atom_sites_solution_hydrogens geom
_atom_sites_solution_primary direct
_atom_sites_solution_secondary 'difference Fourier'
_audit_creation_method SHELXL-97
_cell_angle_alpha 90.00
_cell_angle_beta 100.861(2)
_cell_angle_gamma 90.00
_cell_formula_units_Z 4
_cell_length_a 7.1082(5)
_cell_length_b 38.364(3)
_cell_length_c 14.9966(11)
_cell_measurement_reflns_used 16314
_cell_measurement_temperature 120(2)
_cell_measurement_theta_max 29.51
_cell_measurement_theta_min 2.46
_cell_volume 4016.3(5)
_computing_cell_refinement 'Bruker SAINT version 6.02a (Bruker, 2000)'
_computing_data_collection 'Bruker SMART version 5.624 (Bruker, 2001)'
_computing_data_reduction 'Bruker SAINT; Bruker SHELXTL (Bruker, 1997)'
_computing_molecular_graphics 'OLEX (Oleg V. Dolomanov, 2001)'
_computing_publication_material 'SHELXL-97; PLATON (Spek, 2001)'
_computing_structure_refinement 'SHELXL-97 (Sheldrick, 1997)'
_computing_structure_solution 'SHELXS-97 (Sheldrick, 1990)'
_diffrn_ambient_temperature 120(2)
_diffrn_detector_area_resol_mean 8.192
_diffrn_measured_fraction_theta_full 0.944
_diffrn_measured_fraction_theta_max 0.865
_diffrn_measurement_device_type 'Bruker SMART 1K CCD diffractometer'
_diffrn_measurement_method '\w rotation with narrow frames'
_diffrn_radiation_monochromator 'silicon 111'
_diffrn_radiation_source 'Daresbury SRS station 9.8'
_diffrn_radiation_type synchrotron
_diffrn_radiation_wavelength 0.6900
_diffrn_reflns_av_R_equivalents 0.0391
_diffrn_reflns_av_sigmaI/netI 0.0541
_diffrn_reflns_limit_h_max 8
_diffrn_reflns_limit_h_min -7
_diffrn_reflns_limit_k_max 46
_diffrn_reflns_limit_k_min -25
_diffrn_reflns_limit_l_max 18
_diffrn_reflns_limit_l_min -18
_diffrn_reflns_number 16880
_diffrn_reflns_theta_full 27.50
_diffrn_reflns_theta_max 29.51
_diffrn_reflns_theta_min 2.05
_diffrn_standards_decay_% 15
_diffrn_standards_number 0
_exptl_absorpt_coefficient_mu 0.936
_exptl_crystal_colour yellow
_exptl_crystal_density_diffrn 1.442
_exptl_crystal_density_method 'not measured'
_exptl_crystal_description needle
_exptl_crystal_F_000 1760
_exptl_crystal_size_max 0.1
_exptl_crystal_size_mid 0.005
_exptl_crystal_size_min 0.002
_refine_diff_density_max 1.43
_refine_diff_density_min -0.74
_refine_diff_density_rms 0.12
_refine_ls_extinction_method none
_refine_ls_goodness_of_fit_ref 1.043
_refine_ls_hydrogen_treatment 'riding model'
_refine_ls_matrix_type full
_refine_ls_number_parameters 615
_refine_ls_number_reflns 10585
_refine_ls_number_restraints 0
_refine_ls_restrained_S_all 1.043
_refine_ls_R_factor_all 0.0540
_refine_ls_R_factor_gt 0.0465
_refine_ls_shift/su_max 0.002
_refine_ls_shift/su_mean 0.000
_refine_ls_structure_factor_coef Fsqd
_refine_ls_weighting_details
;
calc w=1/[\s^2^(Fo^2^)+(0.0511P)^2^+5.5212P] where P=(Fo^2^+2Fc^2^)/3
;
_refine_ls_weighting_scheme calc
_refine_ls_wR_factor_gt 0.1148
_refine_ls_wR_factor_ref 0.1196
_reflns_number_gt 9236
_reflns_number_total 10585
_reflns_threshold_expression >2sigma(I)
_cod_duplicate_entry 7104033
_cod_data_source_file b300605k.txt
_cod_data_source_block Compound_5(SSB0347)
_cod_depositor_comments
;
The following automatic conversions were performed:

'_atom_sites_solution_hydrogens' value 'geometrically placed' was
changed to 'geom'.

Automatic conversion script
Id: cif_fix_values 6452 2018-10-05 10:23:21Z andrius 
;
_cod_original_sg_symbol_H-M 'P 21/c'
_cod_database_code 7113757

loop_
_symmetry_equiv_pos_as_xyz
'x, y, z'
'-x, y+1/2, -z+1/2'
'-x, -y, -z'
'x, -y-1/2, z-1/2'

loop_
_atom_site_label
_atom_site_type_symbol
_atom_site_fract_x
_atom_site_fract_y
_atom_site_fract_z
_atom_site_U_iso_or_equiv
_atom_site_adp_type
_atom_site_occupancy
_atom_site_symmetry_multiplicity
_atom_site_calc_flag
_atom_site_refinement_flags
Ag1 Ag 0.51794(3) 0.089626(5) 0.800059(14) 0.02358(7) Uani 1 1 d .
N1 N 0.4404(3) 0.13837(5) 0.71610(14) 0.0189(4) Uani 1 1 d .
N1' N 0.1807(3) 0.08940(6) 0.73869(14) 0.0194(4) Uani 1 1 d .
N12 N 1.4528(4) 0.13430(7) 0.97792(18) 0.0316(5) Uani 1 1 d .
N12' N 0.3352(3) -0.05434(6) 1.09397(15) 0.0219(4) Uani 1 1 d .
C2 C 0.2612(4) 0.14173(6) 0.66707(16) 0.0188(5) Uani 1 1 d .
C2' C 0.1267(4) 0.11217(6) 0.67078(16) 0.0176(5) Uani 1 1 d .
C3 C 0.2031(4) 0.17186(7) 0.61689(18) 0.0231(5) Uani 1 1 d .
H3A H 0.0768 0.1737 0.5826 0.028 Uiso 1 1 calc R
C3' C -0.0460(4) 0.10888(7) 0.60861(17) 0.0230(5) Uani 1 1 d .
H3'A H -0.0818 0.1256 0.5617 0.028 Uiso 1 1 calc R
C4 C 0.3323(5) 0.19889(7) 0.61796(19) 0.0272(6) Uani 1 1 d .
H4A H 0.2957 0.2194 0.5835 0.033 Uiso 1 1 calc R
C4' C -0.1639(4) 0.08071(8) 0.61707(18) 0.0260(6) Uani 1 1 d .
H4'A H -0.2813 0.0778 0.5755 0.031 Uiso 1 1 calc R
C5 C 0.5151(4) 0.19604(7) 0.66936(19) 0.0262(6) Uani 1 1 d .
H5A H 0.6044 0.2146 0.6715 0.031 Uiso 1 1 calc R
C5' C -0.1090(4) 0.05693(7) 0.68666(18) 0.0244(5) Uani 1 1 d .
H5'A H -0.1872 0.0374 0.6935 0.029 Uiso 1 1 calc R
C6 C 0.5652(4) 0.16522(7) 0.71808(17) 0.0210(5) Uani 1 1 d .
C6' C 0.0646(4) 0.06241(7) 0.74666(17) 0.0209(5) Uani 1 1 d .
C7 C 0.7641(4) 0.16019(6) 0.78007(18) 0.0163(5) Uani 1 1 d .
C7' C 0.1261(4) 0.03865(7) 0.82099(19) 0.0235(5) Uani 1 1 d .
C8 C 0.8937(7) 0.15736(7) 0.8195(2) 0.0385(9) Uani 1 1 d .
C8' C 0.1678(4) 0.01858(7) 0.88222(18) 0.0228(5) Uani 1 1 d .
C9 C 1.0889(4) 0.15075(7) 0.87733(19) 0.0255(5) Uani 1 1 d .
C9' C 0.2215(4) -0.00622(7) 0.95420(17) 0.0205(5) Uani 1 1 d .
C10 C 1.1224(4) 0.11942(8) 0.9257(2) 0.0281(6) Uani 1 1 d .
H10A H 1.0215 0.1032 0.9258 0.034 Uiso 1 1 calc R
C10' C 0.2721(4) 0.00456(7) 1.04467(19) 0.0233(5) Uani 1 1 d .
H10B H 0.2680 0.0285 1.0599 0.028 Uiso 1 1 calc R
C11 C 1.3048(5) 0.11249(8) 0.9734(2) 0.0301(6) Uani 1 1 d .
H11A H 1.3261 0.0909 1.0049 0.036 Uiso 1 1 calc R
C11' C 0.3281(4) -0.02016(7) 1.11168(18) 0.0221(5) Uani 1 1 d .
H11B H 0.3632 -0.0126 1.1729 0.026 Uiso 1 1 calc R
C13 C 1.4172(5) 0.16442(8) 0.9340(2) 0.0317(6) Uani 1 1 d .
H13A H 1.5199 0.1805 0.9380 0.038 Uiso 1 1 calc R
C13' C 0.2815(4) -0.06485(7) 1.00716(18) 0.0231(5) Uani 1 1 d .
H13B H 0.2831 -0.0891 0.9942 0.028 Uiso 1 1 calc R
C14 C 1.2429(5) 0.17403(8) 0.8831(2) 0.0290(6) Uani 1 1 d .
H14A H 1.2273 0.1959 0.8528 0.035 Uiso 1 1 calc R
C14' C 0.2238(4) -0.04182(7) 0.93595(18) 0.0246(5) Uani 1 1 d .
H14B H 0.1865 -0.0502 0.8756 0.029 Uiso 1 1 calc R
N38 N 0.4635(4) 0.03909(7) 0.67398(19) 0.0319(5) Uani 1 1 d .
C39 C 0.3529(4) 0.01997(7) 0.63688(19) 0.0242(5) Uani 1 1 d .
C40 C 0.2093(5) -0.00439(9) 0.5919(3) 0.0392(8) Uani 1 1 d .
H40A H 0.2459 -0.0282 0.6120 0.112(10) Uiso 1 1 calc R
H40B H 0.2004 -0.0028 0.5260 0.112(10) Uiso 1 1 calc R
H40C H 0.0849 0.0013 0.6073 0.112(10) Uiso 1 1 calc R
Co15 Co 0.15784(5) 0.142124(8) 0.26641(2) 0.01517(8) Uani 1 1 d .
C16 C 0.3971(4) 0.11114(6) 0.27802(16) 0.0181(4) Uani 1 1 d .
C17 C 0.3645(4) 0.12767(6) 0.37306(16) 0.0171(4) Uani 1 1 d .
C27 C 0.2714(4) 0.18803(6) 0.23278(17) 0.0194(5) Uani 1 1 d .
C28 C 0.1590(4) 0.16648(7) 0.14573(16) 0.0192(5) Uani 1 1 d .
B18 B 0.1372(4) 0.12061(7) 0.39076(18) 0.0184(5) Uani 1 1 d .
B19 B 0.0210(4) 0.09530(8) 0.2937(2) 0.0204(5) Uani 1 1 d .
B20 B 0.1950(4) 0.09127(7) 0.22112(19) 0.0197(5) Uani 1 1 d .
B21 B 0.3966(5) 0.06692(8) 0.2807(2) 0.0220(6) Uani 1 1 d .
B22 B 0.5077(5) 0.09090(8) 0.3771(2) 0.0212(5) Uani 1 1 d .
B23 B 0.3392(4) 0.09618(8) 0.44873(19) 0.0203(5) Uani 1 1 d .
B24 B 0.1252(5) 0.07452(8) 0.3989(2) 0.0220(6) Uani 1 1 d .
B25 B 0.1609(5) 0.05596(8) 0.2936(2) 0.0221(6) Uani 1 1 d .
B26 B 0.3503(5) 0.05629(8) 0.3901(2) 0.0224(6) Uani 1 1 d .
B29 B -0.0654(5) 0.15441(8) 0.1589(2) 0.0230(6) Uani 1 1 d .
B30 B -0.0917(4) 0.17224(8) 0.2669(2) 0.0226(6) Uani 1 1 d .
B31 B 0.1338(5) 0.19295(7) 0.31362(19) 0.0215(6) Uani 1 1 d .
B32 B 0.1723(5) 0.22791(8) 0.2400(2) 0.0242(6) Uani 1 1 d .
B33 B 0.1930(5) 0.21059(8) 0.1330(2) 0.0229(6) Uani 1 1 d .
B34 B -0.0258(5) 0.19016(9) 0.0865(2) 0.0247(6) Uani 1 1 d .
B35 B -0.1845(5) 0.19509(9) 0.1637(2) 0.0264(6) Uani 1 1 d .
B36 B -0.0612(5) 0.21880(9) 0.2591(2) 0.0278(7) Uani 1 1 d .
B37 B -0.0257(5) 0.22957(9) 0.1484(2) 0.0266(6) Uani 1 1 d .
H16 H 0.493(6) 0.1223(10) 0.251(3) 0.036(10) Uiso 1 1 d .
H17 H 0.446(4) 0.1473(8) 0.394(2) 0.012(7) Uiso 1 1 d .
H18 H 0.079(5) 0.1373(9) 0.437(2) 0.026(9) Uiso 1 1 d .
H19 H -0.137(6) 0.0930(9) 0.271(3) 0.035(10) Uiso 1 1 d .
H20 H 0.166(5) 0.0887(8) 0.149(2) 0.023(8) Uiso 1 1 d .
H21 H 0.489(5) 0.0538(9) 0.246(3) 0.031(9) Uiso 1 1 d .
H22 H 0.657(5) 0.0932(8) 0.397(2) 0.023(8) Uiso 1 1 d .
H23 H 0.377(6) 0.1004(11) 0.521(3) 0.046(11) Uiso 1 1 d .
H24 H 0.050(5) 0.0633(9) 0.442(3) 0.031(9) Uiso 1 1 d .
H25 H 0.088(5) 0.0318(9) 0.269(2) 0.030(9) Uiso 1 1 d .
H26 H 0.390(6) 0.0303(10) 0.427(3) 0.039(10) Uiso 1 1 d .
H27 H 0.405(5) 0.1861(8) 0.244(2) 0.021(8) Uiso 1 1 d .
H28 H 0.233(5) 0.1544(8) 0.114(2) 0.021(8) Uiso 1 1 d .
H29 H -0.132(5) 0.1327(8) 0.120(2) 0.019(8) Uiso 1 1 d .
H30 H -0.207(5) 0.1627(10) 0.307(3) 0.036(10) Uiso 1 1 d .
H31 H 0.203(5) 0.1955(9) 0.379(2) 0.024(8) Uiso 1 1 d .
H32 H 0.268(5) 0.2488(8) 0.265(2) 0.019(8) Uiso 1 1 d .
H33 H 0.293(5) 0.2180(8) 0.094(2) 0.023(8) Uiso 1 1 d .
H34 H -0.059(5) 0.1879(9) 0.017(2) 0.026(9) Uiso 1 1 d .
H35 H -0.326(6) 0.1976(10) 0.144(3) 0.038(10) Uiso 1 1 d .
H36 H -0.134(5) 0.2361(8) 0.298(2) 0.023(8) Uiso 1 1 d .
H37 H -0.075(5) 0.2538(9) 0.114(2) 0.031(9) Uiso 1 1 d .
N41 N 0.7281(4) 0.18185(8) 0.4912(2) 0.0379(6) Uani 1 1 d .
C42 C 0.6777(5) 0.20921(8) 0.4698(2) 0.0301(6) Uani 1 1 d .
C43 C 0.6125(5) 0.24455(9) 0.4442(3) 0.0405(8) Uani 1 1 d .
H43A H 0.5761 0.2563 0.4965 0.112(10) Uiso 1 1 calc R
H43B H 0.5015 0.2435 0.3943 0.112(10) Uiso 1 1 calc R
H43C H 0.7161 0.2576 0.4245 0.112(10) Uiso 1 1 calc R

loop_
_atom_site_aniso_label
_atom_site_aniso_U_11
_atom_site_aniso_U_22
_atom_site_aniso_U_33
_atom_site_aniso_U_23
_atom_site_aniso_U_13
_atom_site_aniso_U_12
Ag1 0.02240(12) 0.02373(11) 0.02194(10) 0.00645(7) -0.00269(8) 0.00179(7)
N1 0.0229(12) 0.0197(10) 0.0143(9) -0.0003(7) 0.0040(8) 0.0014(8)
N1' 0.0191(11) 0.0221(10) 0.0164(9) 0.0030(7) 0.0018(8) 0.0018(8)
N12 0.0301(14) 0.0346(13) 0.0291(12) -0.0072(10) 0.0030(10) 0.0019(10)
N12' 0.0178(11) 0.0256(11) 0.0209(10) 0.0043(8) -0.0001(8) -0.0001(8)
C2 0.0232(13) 0.0208(11) 0.0131(10) 0.0001(8) 0.0049(9) 0.0034(9)
C2' 0.0200(13) 0.0207(11) 0.0127(10) 0.0010(8) 0.0046(9) 0.0035(9)
C3 0.0283(15) 0.0201(11) 0.0199(11) 0.0018(9) 0.0023(10) 0.0048(10)
C3' 0.0214(14) 0.0310(13) 0.0158(11) 0.0058(9) 0.0017(9) 0.0043(10)
C4 0.0346(17) 0.0204(12) 0.0268(13) 0.0044(10) 0.0062(12) 0.0033(10)
C4' 0.0183(14) 0.0381(15) 0.0198(12) 0.0065(10) -0.0014(10) -0.0012(10)
C5 0.0331(16) 0.0200(12) 0.0261(13) -0.0014(10) 0.0072(11) -0.0023(10)
C5' 0.0178(13) 0.0315(14) 0.0231(12) 0.0085(10) 0.0018(10) -0.0006(10)
C6 0.0243(14) 0.0220(12) 0.0174(11) -0.0020(9) 0.0057(10) -0.0002(9)
C6' 0.0187(13) 0.0255(12) 0.0181(11) 0.0069(9) 0.0025(9) 0.0033(9)
C7 0.0169(13) 0.0107(9) 0.0256(12) -0.0088(8) 0.0150(10) -0.0082(8)
C7' 0.0170(13) 0.0273(13) 0.0252(12) 0.0040(10) 0.0017(10) -0.0019(9)
C8 0.076(3) 0.0176(13) 0.0308(16) -0.0039(11) 0.0332(19) -0.0035(14)
C8' 0.0151(13) 0.0267(13) 0.0256(12) 0.0059(10) 0.0017(10) -0.0006(9)
C9 0.0289(15) 0.0268(13) 0.0221(12) -0.0053(10) 0.0083(11) -0.0016(10)
C9' 0.0107(12) 0.0280(13) 0.0218(11) 0.0073(9) 0.0006(9) -0.0009(9)
C10 0.0283(16) 0.0286(13) 0.0283(13) -0.0028(11) 0.0082(11) -0.0028(11)
C10' 0.0202(13) 0.0232(12) 0.0266(13) 0.0049(10) 0.0046(10) 0.0013(9)
C11 0.0359(17) 0.0319(14) 0.0238(13) -0.0018(11) 0.0084(12) 0.0038(12)
C11' 0.0210(13) 0.0247(12) 0.0195(11) 0.0045(9) 0.0012(9) 0.0000(9)
C13 0.0323(17) 0.0283(14) 0.0339(15) -0.0077(11) 0.0046(12) -0.0029(11)
C13' 0.0203(13) 0.0230(12) 0.0232(12) 0.0029(9) -0.0032(10) -0.0022(9)
C14 0.0307(16) 0.0267(13) 0.0303(14) -0.0028(11) 0.0072(12) -0.0009(11)
C14' 0.0226(14) 0.0278(13) 0.0204(12) 0.0046(10) -0.0032(10) -0.0029(10)
N38 0.0249(14) 0.0352(13) 0.0361(13) -0.0069(11) 0.0066(11) 0.0001(10)
C39 0.0197(14) 0.0273(13) 0.0257(13) 0.0022(10) 0.0047(10) 0.0031(10)
C40 0.0223(16) 0.0408(18) 0.051(2) -0.0110(15) -0.0032(14) -0.0041(12)
Co15 0.01417(17) 0.01804(16) 0.01307(14) -0.00140(11) 0.00196(12) -0.00007(11)
C16 0.0161(12) 0.0217(11) 0.0171(10) -0.0003(8) 0.0048(9) -0.0003(9)
C17 0.0168(12) 0.0184(11) 0.0154(10) -0.0006(8) 0.0013(9) -0.0006(8)
C27 0.0188(13) 0.0192(11) 0.0189(11) -0.0001(8) 0.0003(9) -0.0007(9)
C28 0.0207(13) 0.0219(11) 0.0150(10) -0.0008(8) 0.0036(9) 0.0029(9)
B18 0.0196(14) 0.0204(12) 0.0155(11) -0.0009(9) 0.0043(10) -0.0009(10)
B19 0.0166(14) 0.0232(13) 0.0220(13) -0.0028(10) 0.0054(11) -0.0033(10)
B20 0.0198(14) 0.0211(13) 0.0188(12) -0.0033(10) 0.0054(10) -0.0030(10)
B21 0.0245(16) 0.0210(13) 0.0219(13) 0.0001(10) 0.0082(11) 0.0023(11)
B22 0.0184(15) 0.0234(13) 0.0213(13) 0.0025(10) 0.0024(11) 0.0023(10)
B23 0.0217(15) 0.0224(13) 0.0169(12) 0.0020(10) 0.0041(10) 0.0019(10)
B24 0.0229(15) 0.0236(13) 0.0210(13) 0.0006(10) 0.0076(11) -0.0021(11)
B25 0.0256(16) 0.0192(12) 0.0226(13) -0.0029(10) 0.0074(11) -0.0034(10)
B26 0.0262(16) 0.0207(13) 0.0218(13) 0.0009(10) 0.0083(11) 0.0018(11)
B29 0.0196(15) 0.0288(15) 0.0190(13) -0.0013(11) -0.0007(11) 0.0021(11)
B30 0.0174(15) 0.0310(15) 0.0189(12) -0.0001(11) 0.0024(10) 0.0055(11)
B31 0.0268(16) 0.0204(13) 0.0162(12) -0.0035(10) 0.0018(11) 0.0028(11)
B32 0.0306(17) 0.0206(13) 0.0199(13) 0.0006(10) 0.0010(11) 0.0027(11)
B33 0.0275(16) 0.0229(13) 0.0183(12) 0.0028(10) 0.0044(11) 0.0030(11)
B34 0.0237(16) 0.0314(15) 0.0175(12) -0.0011(11) -0.0001(11) 0.0061(12)
B35 0.0195(16) 0.0355(16) 0.0232(14) 0.0013(12) 0.0018(11) 0.0079(12)
B36 0.0334(18) 0.0286(15) 0.0213(14) 0.0007(11) 0.0045(12) 0.0111(13)
B37 0.0293(17) 0.0283(15) 0.0219(13) 0.0022(11) 0.0042(12) 0.0101(12)
N41 0.0385(17) 0.0375(15) 0.0365(14) -0.0058(11) 0.0039(12) 0.0020(12)
C42 0.0296(16) 0.0363(16) 0.0228(13) -0.0070(11) 0.0012(11) -0.0019(12)
C43 0.041(2) 0.0385(17) 0.0390(18) -0.0001(14) -0.0005(15) 0.0010(14)

loop_
_atom_type_symbol
_atom_type_description
_atom_type_scat_dispersion_real
_atom_type_scat_dispersion_imag
_atom_type_scat_source
C C 0.0033 0.0016 'International Tables Vol C Tables 4.2.6.8 and 6.1.1.4'
H H 0.0000 0.0000 'International Tables Vol C Tables 4.2.6.8 and 6.1.1.4'
B B 0.0013 0.0007 'International Tables Vol C Tables 4.2.6.8 and 6.1.1.4'
N N 0.0061 0.0033 'International Tables Vol C Tables 4.2.6.8 and 6.1.1.4'
Co Co 0.3494 0.9721 'International Tables Vol C Tables 4.2.6.8 and 6.1.1.4'
Ag Ag -0.8971 1.1015 'International Tables Vol C Tables 4.2.6.8 and 6.1.1.4'

loop_
_geom_angle_atom_site_label_1
_geom_angle_atom_site_label_2
_geom_angle_atom_site_label_3
_geom_angle
_geom_angle_site_symmetry_1
_geom_angle_site_symmetry_3
_geom_angle_publ_flag
N12' Ag1 N1 160.81(8) 3_657 . y
N12' Ag1 N1' 125.41(8) 3_657 . y
N1 Ag1 N1' 70.66(8) . . y
C2 N1 C6 119.0(2) . . ?
C2 N1 Ag1 119.15(17) . . y
C6 N1 Ag1 121.69(17) . . y
C2' N1' C6' 118.5(2) . . ?
C2' N1' Ag1 114.23(17) . . y
C6' N1' Ag1 123.68(16) . . y
C13 N12 C11 116.4(3) . . ?
C11' N12' C13' 118.0(2) . . ?
C11' N12' Ag1 119.34(17) . 3_657 y
C13' N12' Ag1 121.62(18) . 3_657 y
N1 C2 C3 121.6(2) . . ?
N1 C2 C2' 116.9(2) . . ?
C3 C2 C2' 121.5(2) . . ?
N1' C2' C3' 122.4(2) . . ?
N1' C2' C2 115.5(2) . . ?
C3' C2' C2 122.1(2) . . ?
C4 C3 C2 119.0(3) . . ?
C4' C3' C2' 118.5(2) . . ?
C3 C4 C5 119.9(2) . . ?
C5' C4' C3' 119.5(3) . . ?
C4 C5 C6 118.5(3) . . ?
C4' C5' C6' 118.3(3) . . ?
N1 C6 C5 121.9(3) . . ?
N1 C6 C7 115.9(2) . . ?
C5 C6 C7 122.1(2) . . ?
N1' C6' C5' 122.7(2) . . ?
N1' C6' C7' 117.0(2) . . ?
C5' C6' C7' 120.3(2) . . ?
C8 C7 C6 178.8(3) . . ?
C8' C7' C6' 176.8(3) . . ?
C7 C8 C9 176.5(3) . . ?
C7' C8' C9' 178.2(3) . . ?
C10 C9 C14 117.3(3) . . ?
C10 C9 C8 119.3(3) . . ?
C14 C9 C8 123.4(3) . . ?
C14' C9' C10' 118.0(2) . . ?
C14' C9' C8' 120.9(2) . . ?
C10' C9' C8' 121.1(2) . . ?
C11 C10 C9 118.9(3) . . ?
C11' C10' C9' 119.2(3) . . ?
N12 C11 C10 123.9(3) . . ?
N12' C11' C10' 122.9(2) . . ?
N12 C13 C14 125.0(3) . . ?
N12' C13' C14' 122.8(3) . . ?
C13 C14 C9 118.3(3) . . ?
C13' C14' C9' 119.1(3) . . ?
N38 C39 C40 178.3(3) . . ?
C17 Co15 C28 134.42(11) . . ?
C17 Co15 C27 99.72(10) . . ?
C28 Co15 C27 46.89(10) . . ?
C17 Co15 C16 46.56(10) . . ?
C28 Co15 C16 101.45(10) . . ?
C27 Co15 C16 99.25(11) . . ?
C17 Co15 B18 49.16(11) . . ?
C28 Co15 B18 174.72(11) . . ?
C27 Co15 B18 131.73(11) . . ?
C16 Co15 B18 83.73(11) . . ?
C17 Co15 B29 176.36(11) . . ?
C28 Co15 B29 48.85(12) . . ?
C27 Co15 B29 83.87(12) . . ?
C16 Co15 B29 133.73(11) . . ?
B18 Co15 B29 127.73(12) . . ?
C17 Co15 B31 94.64(11) . . ?
C28 Co15 B31 83.54(11) . . ?
C27 Co15 B31 48.74(11) . . ?
C16 Co15 B31 129.01(11) . . ?
B18 Co15 B31 92.44(11) . . ?
B29 Co15 B31 87.26(12) . . ?
C17 Co15 B20 83.39(11) . . ?
C28 Co15 B20 96.72(11) . . ?
C27 Co15 B20 130.00(11) . . ?
C16 Co15 B20 48.48(11) . . ?
B18 Co15 B20 87.44(11) . . ?
B29 Co15 B20 94.79(12) . . ?
B31 Co15 B20 177.49(12) . . ?
C17 Co15 B30 128.83(11) . . ?
C28 Co15 B30 84.07(11) . . ?
C27 Co15 B30 84.30(12) . . ?
C16 Co15 B30 174.47(11) . . ?
B18 Co15 B30 90.74(12) . . ?
B29 Co15 B30 50.62(12) . . ?
B31 Co15 B30 50.84(13) . . ?
B20 Co15 B30 131.66(12) . . ?
C17 Co15 B19 84.65(11) . . ?
C28 Co15 B19 129.72(11) . . ?
C27 Co15 B19 175.61(11) . . ?
C16 Co15 B19 84.03(11) . . ?
B18 Co15 B19 51.30(11) . . ?
B29 Co15 B19 91.75(12) . . ?
B31 Co15 B19 130.90(12) . . ?
B20 Co15 B19 50.57(11) . . ?
B30 Co15 B19 92.66(12) . . ?
C17 C16 B21 111.72(19) . . ?
C17 C16 B20 111.7(2) . . ?
B21 C16 B20 63.90(17) . . ?
C17 C16 B22 62.35(16) . . ?
B21 C16 B22 62.16(17) . . ?
B20 C16 B22 115.7(2) . . ?
C17 C16 Co15 66.04(13) . . ?
B21 C16 Co15 125.10(18) . . ?
B20 C16 Co15 67.10(13) . . ?
B22 C16 Co15 124.60(17) . . ?
C16 C17 B23 111.25(19) . . ?
C16 C17 B18 111.82(19) . . ?
B23 C17 B18 63.82(17) . . ?
C16 C17 B22 62.00(16) . . ?
B23 C17 B22 62.03(16) . . ?
B18 C17 B22 115.58(19) . . ?
C16 C17 Co15 67.40(13) . . ?
B23 C17 Co15 124.78(18) . . ?
B18 C17 Co15 66.50(13) . . ?
B22 C17 Co15 125.53(16) . . ?
C28 C27 B32 111.3(2) . . ?
C28 C27 B31 111.5(2) . . ?
B32 C27 B31 63.54(17) . . ?
C28 C27 B33 61.89(16) . . ?
B32 C27 B33 62.15(17) . . ?
B31 C27 B33 115.2(2) . . ?
C28 C27 Co15 66.51(13) . . ?
B32 C27 Co15 125.08(19) . . ?
B31 C27 Co15 67.24(13) . . ?
B33 C27 Co15 124.65(18) . . ?
C27 C28 B34 111.2(2) . . ?
C27 C28 B29 112.0(2) . . ?
B34 C28 B29 63.86(18) . . ?
C27 C28 B33 62.05(16) . . ?
B34 C28 B33 61.92(18) . . ?
B29 C28 B33 115.6(2) . . ?
C27 C28 Co15 66.60(12) . . ?
B34 C28 Co15 125.15(18) . . ?
B29 C28 Co15 67.20(13) . . ?
B33 C28 Co15 124.89(17) . . ?
C17 B18 B24 103.2(2) . . ?
C17 B18 B23 57.63(16) . . ?
B24 B18 B23 59.44(17) . . ?
C17 B18 B19 105.17(19) . . ?
B24 B18 B19 60.11(16) . . ?
B23 B18 B19 108.1(2) . . ?
C17 B18 Co15 64.34(12) . . ?
B24 B18 Co15 118.16(17) . . ?
B23 B18 Co15 117.29(17) . . ?
B19 B18 Co15 65.76(13) . . ?
B24 B19 B20 106.0(2) . . ?
B24 B19 B25 59.65(17) . . ?
B20 B19 B25 59.16(16) . . ?
B24 B19 B18 58.89(16) . . ?
B20 B19 B18 105.7(2) . . ?
B25 B19 B18 106.3(2) . . ?
B24 B19 Co15 114.66(18) . . ?
B20 B19 Co15 64.13(13) . . ?
B25 B19 Co15 115.78(17) . . ?
B18 B19 Co15 62.94(12) . . ?
C16 B20 B25 103.5(2) . . ?
C16 B20 B21 57.81(16) . . ?
B25 B20 B21 59.32(17) . . ?
C16 B20 B19 105.57(19) . . ?
B25 B20 B19 60.58(17) . . ?
B21 B20 B19 108.5(2) . . ?
C16 B20 Co15 64.42(12) . . ?
B25 B20 Co15 117.99(17) . . ?
B21 B20 Co15 117.29(18) . . ?
B19 B20 Co15 65.29(13) . . ?
C16 B21 B22 59.80(16) . . ?
C16 B21 B25 104.2(2) . . ?
B22 B21 B25 108.7(2) . . ?
C16 B21 B26 104.6(2) . . ?
B22 B21 B26 59.85(17) . . ?
B25 B21 B26 60.18(18) . . ?
C16 B21 B20 58.30(16) . . ?
B22 B21 B20 109.1(2) . . ?
B25 B21 B20 59.81(17) . . ?
B26 B21 B20 108.0(2) . . ?
C16 B22 C17 55.65(14) . . ?
C16 B22 B23 102.8(2) . . ?
C17 B22 B23 57.76(16) . . ?
C16 B22 B21 58.05(16) . . ?
C17 B22 B21 103.1(2) . . ?
B23 B22 B21 107.9(2) . . ?
C16 B22 B26 103.7(2) . . ?
C17 B22 B26 103.6(2) . . ?
B23 B22 B26 60.23(17) . . ?
B21 B22 B26 60.41(17) . . ?
C17 B23 B22 60.21(16) . . ?
C17 B23 B24 104.1(2) . . ?
B22 B23 B24 108.5(2) . . ?
C17 B23 B26 105.30(19) . . ?
B22 B23 B26 60.05(17) . . ?
B24 B23 B26 60.07(18) . . ?
C17 B23 B18 58.56(15) . . ?
B22 B23 B18 109.7(2) . . ?
B24 B23 B18 59.71(17) . . ?
B26 B23 B18 108.5(2) . . ?
B23 B24 B26 60.05(17) . . ?
B23 B24 B18 60.85(17) . . ?
B26 B24 B18 109.4(2) . . ?
B23 B24 B25 107.7(2) . . ?
B26 B24 B25 59.91(17) . . ?
B18 B24 B25 108.5(2) . . ?
B23 B24 B19 109.9(2) . . ?
B26 B24 B19 109.7(2) . . ?
B18 B24 B19 61.00(16) . . ?
B25 B24 B19 60.44(17) . . ?
B21 B25 B26 60.12(17) . . ?
B21 B25 B20 60.87(17) . . ?
B26 B25 B20 108.7(2) . . ?
B21 B25 B24 107.2(2) . . ?
B26 B25 B24 59.50(17) . . ?
B20 B25 B24 107.1(2) . . ?
B21 B25 B19 109.5(2) . . ?
B26 B25 B19 109.0(2) . . ?
B20 B25 B19 60.25(16) . . ?
B24 B25 B19 59.91(17) . . ?
B22 B26 B23 59.72(17) . . ?
B22 B26 B24 108.1(2) . . ?
B23 B26 B24 59.88(17) . . ?
B22 B26 B21 59.74(17) . . ?
B23 B26 B21 107.0(2) . . ?
B24 B26 B21 107.7(2) . . ?
B22 B26 B25 108.2(2) . . ?
B23 B26 B25 108.1(2) . . ?
B24 B26 B25 60.58(18) . . ?
B21 B26 B25 59.70(17) . . ?
C28 B29 B35 103.2(2) . . ?
C28 B29 B30 105.0(2) . . ?
B35 B29 B30 60.05(17) . . ?
C28 B29 B34 57.93(17) . . ?
B35 B29 B34 59.19(18) . . ?
B30 B29 B34 107.9(2) . . ?
C28 B29 Co15 63.94(13) . . ?
B35 B29 Co15 117.60(19) . . ?
B30 B29 Co15 65.46(13) . . ?
B34 B29 Co15 116.96(19) . . ?
B35 B30 B29 59.52(17) . . ?
B35 B30 B36 59.31(18) . . ?
B29 B30 B36 106.5(2) . . ?
B35 B30 B31 105.9(2) . . ?
B29 B30 B31 106.3(2) . . ?
B36 B30 B31 58.78(18) . . ?
B35 B30 Co15 115.82(18) . . ?
B29 B30 Co15 63.92(14) . . ?
B36 B30 Co15 115.4(2) . . ?
B31 B30 Co15 63.83(13) . . ?
C27 B31 B36 103.7(2) . . ?
C27 B31 B32 57.98(16) . . ?
B36 B31 B32 59.59(19) . . ?
C27 B31 B30 105.15(19) . . ?
B36 B31 B30 60.56(19) . . ?
B32 B31 B30 108.5(2) . . ?
C27 B31 Co15 64.02(12) . . ?
B36 B31 Co15 118.16(19) . . ?
B32 B31 Co15 117.22(18) . . ?
B30 B31 Co15 65.32(13) . . ?
C27 B32 B33 59.79(16) . . ?
C27 B32 B36 104.2(2) . . ?
B33 B32 B36 108.3(2) . . ?
C27 B32 B37 105.2(2) . . ?
B33 B32 B37 60.01(18) . . ?
B36 B32 B37 60.10(19) . . ?
C27 B32 B31 58.48(16) . . ?
B33 B32 B31 109.1(2) . . ?
B36 B32 B31 59.70(18) . . ?
B37 B32 B31 108.3(2) . . ?
C28 B33 C27 56.06(15) . . ?
C28 B33 B34 58.43(17) . . ?
C27 B33 B34 103.7(2) . . ?
C28 B33 B32 103.4(2) . . ?
C27 B33 B32 58.06(16) . . ?
B34 B33 B32 107.9(2) . . ?
C28 B33 B37 104.2(2) . . ?
C27 B33 B37 104.0(2) . . ?
B34 B33 B37 60.26(19) . . ?
B32 B33 B37 60.15(18) . . ?
C28 B34 B33 59.64(17) . . ?
C28 B34 B35 103.9(2) . . ?
B33 B34 B35 108.5(2) . . ?
C28 B34 B37 104.9(2) . . ?
B33 B34 B37 60.06(19) . . ?
B35 B34 B37 60.33(19) . . ?
C28 B34 B29 58.21(17) . . ?
B33 B34 B29 109.0(2) . . ?
B35 B34 B29 59.82(18) . . ?
B37 B34 B29 108.5(2) . . ?
B34 B35 B36 107.6(2) . . ?
B34 B35 B37 59.89(19) . . ?
B36 B35 B37 59.77(19) . . ?
B34 B35 B29 60.99(18) . . ?
B36 B35 B29 108.3(2) . . ?
B37 B35 B29 109.1(2) . . ?
B34 B35 B30 109.6(2) . . ?
B36 B35 B30 60.71(18) . . ?
B37 B35 B30 109.6(2) . . ?
B29 B35 B30 60.43(17) . . ?
B32 B36 B31 60.70(18) . . ?
B32 B36 B37 59.99(19) . . ?
B31 B36 B37 109.0(2) . . ?
B32 B36 B35 107.7(2) . . ?
B31 B36 B35 107.9(2) . . ?
B37 B36 B35 60.14(19) . . ?
B32 B36 B30 109.5(2) . . ?
B31 B36 B30 60.66(17) . . ?
B37 B36 B30 109.3(2) . . ?
B35 B36 B30 59.98(18) . . ?
B33 B37 B32 59.84(18) . . ?
B33 B37 B34 59.68(18) . . ?
B32 B37 B34 107.2(2) . . ?
B33 B37 B36 108.0(2) . . ?
B32 B37 B36 59.91(19) . . ?
B34 B37 B36 107.7(2) . . ?
B33 B37 B35 107.7(2) . . ?
B32 B37 B35 107.6(2) . . ?
B34 B37 B35 59.78(19) . . ?
B36 B37 B35 60.09(19) . . ?
N41 C42 C43 178.9(3) . . ?

loop_
_geom_bond_atom_site_label_1
_geom_bond_atom_site_label_2
_geom_bond_distance
_geom_bond_site_symmetry_2
_geom_bond_publ_flag
Ag1 N12' 2.196(2) 3_657 y
Ag1 N1 2.264(2) . y
Ag1 N1' 2.401(2) . y
N1 C2 1.352(3) . ?
N1 C6 1.356(3) . ?
N1' C2' 1.342(3) . ?
N1' C6' 1.343(3) . ?
N12 C13 1.331(4) . ?
N12 C11 1.336(4) . ?
N12' C11' 1.341(3) . ?
N12' C13' 1.348(3) . ?
N12' Ag1 2.196(2) 3_657 ?
C2 C3 1.399(3) . ?
C2 C2' 1.491(4) . ?
C2' C3' 1.401(4) . ?
C3 C4 1.383(4) . ?
C3' C4' 1.388(4) . ?
C4 C5 1.384(4) . ?
C4' C5' 1.386(4) . ?
C5 C6 1.400(4) . ?
C5' C6' 1.399(4) . ?
C6 C7 1.550(4) . ?
C6' C7' 1.442(4) . ?
C7 C8 1.003(5) . ?
C7' C8' 1.192(4) . ?
C8 C9 1.512(6) . ?
C8' C9' 1.436(3) . ?
C9 C10 1.401(4) . ?
C9 C14 1.403(4) . ?
C9' C14' 1.393(4) . ?
C9' C10' 1.399(4) . ?
C10 C11 1.384(5) . ?
C10' C11' 1.385(4) . ?
C13 C14 1.377(5) . ?
C13' C14' 1.387(4) . ?
N38 C39 1.140(4) . ?
C39 C40 1.453(4) . ?
Co15 C17 2.034(2) . ?
Co15 C28 2.038(2) . ?
Co15 C27 2.040(3) . ?
Co15 C16 2.055(3) . ?
Co15 B18 2.070(3) . ?
Co15 B29 2.092(3) . ?
Co15 B31 2.092(3) . ?
Co15 B20 2.099(3) . ?
Co15 B30 2.118(3) . ?
Co15 B19 2.119(3) . ?
C16 C17 1.616(3) . ?
C16 B21 1.697(4) . ?
C16 B20 1.706(4) . ?
C16 B22 1.728(4) . ?
C17 B23 1.690(4) . ?
C17 B18 1.707(4) . ?
C17 B22 1.734(4) . ?
C27 C28 1.622(4) . ?
C27 B32 1.696(4) . ?
C27 B31 1.706(4) . ?
C27 B33 1.727(4) . ?
C28 B34 1.703(4) . ?
C28 B29 1.708(4) . ?
C28 B33 1.725(4) . ?
B18 B24 1.776(4) . ?
B18 B23 1.796(4) . ?
B18 B19 1.814(4) . ?
B19 B24 1.798(4) . ?
B19 B20 1.802(4) . ?
B19 B25 1.808(4) . ?
B20 B25 1.782(4) . ?
B20 B21 1.801(4) . ?
B21 B22 1.768(4) . ?
B21 B25 1.773(4) . ?
B21 B26 1.780(4) . ?
B22 B23 1.765(4) . ?
B22 B26 1.770(4) . ?
B23 B24 1.771(4) . ?
B23 B26 1.774(4) . ?
B24 B26 1.774(4) . ?
B24 B25 1.793(4) . ?
B25 B26 1.781(5) . ?
B29 B35 1.783(5) . ?
B29 B30 1.800(4) . ?
B29 B34 1.804(5) . ?
B30 B35 1.793(4) . ?
B30 B36 1.806(5) . ?
B30 B31 1.808(5) . ?
B31 B36 1.774(5) . ?
B31 B32 1.791(4) . ?
B32 B33 1.767(4) . ?
B32 B36 1.772(5) . ?
B32 B37 1.773(5) . ?
B33 B34 1.764(5) . ?
B33 B37 1.770(5) . ?
B34 B35 1.772(5) . ?
B34 B37 1.774(5) . ?
B35 B36 1.781(5) . ?
B35 B37 1.782(5) . ?
B36 B37 1.775(5) . ?
N41 C42 1.136(4) . ?
C42 C43 1.461(5) . ?
